data_4062368
loop_
_publ_author_name
'Liu, Yu-Chiao'
'Yeh, Wen-Yann'
'Lee, Gene-Hsiang'
'Peng, Shie-Ming'

_publ_section_title
;
 One-Step Synthesis of [HM~3~(CO)~11~]-from M~3~(CO)~12~ (M = Fe, Ru, Os) via
 Unusual Hydride Transfer from 1,3,5-Trimethyl-1,3,5-triazacyclohexane
;
_journal_issue 20
_journal_name_full Organometallics
_journal_page_first 4163
_journal_page_last 4166
_journal_paper_doi 10.1021/om034027d
_journal_volume 22
_journal_year 2003
_chemical_formula_sum 'C17 H15 N3 O11 Ru3'
_chemical_formula_weight 740.53
_space_group_IT_number 19
_symmetry_cell_setting orthorhombic
_symmetry_space_group_name_Hall 'P 2ac 2ab'
_symmetry_space_group_name_H-M 'P 21 21 21'
_cell_angle_alpha 90.00
_cell_angle_beta 90.00
_cell_angle_gamma 90.00
_cell_formula_units_Z 4
_cell_length_a 11.8166(1)
_cell_length_b 11.9664(1)
_cell_length_c 17.0426(2)
_cell_measurement_temperature 150(1)
_cell_volume 2409.86(4)
_diffrn_ambient_temperature 150(1)
_exptl_crystal_density_diffrn 2.041
_cod_depositor_comments
;
The following automatic conversions were performed:
'_symmetry_cell_setting' value 'Orthorhombic' changed to 'orthorhombic'
according to '/home/saulius/struct/CIF-dictionaries/cif_core.dic'
dictionary named 'cif_core.dic' version 2.4.1 from 2010-06-29.

Automatic conversion script
Id: cif_fix_enum 1527 2010-12-29 10:47:43Z saulius 
;
_cod_database_code 4062368

loop_
_symmetry_equiv_pos_as_xyz
'x, y, z'
'-x+1/2, -y, z+1/2'
'-x, y+1/2, -z+1/2'
'x+1/2, -y+1/2, -z'

loop_
_atom_site_label
_atom_site_type_symbol
_atom_site_fract_x
_atom_site_fract_y
_atom_site_fract_z
_atom_site_U_iso_or_equiv
_atom_site_adp_type
_atom_site_occupancy
_atom_site_symmetry_multiplicity
_atom_site_calc_flag
_atom_site_refinement_flags
_atom_site_disorder_assembly
_atom_site_disorder_group
Ru1 Ru -0.12167(3) 0.37272(3) 0.449540(19) 0.02072(9) Uani 1 1 d . . .
Ru2 Ru -0.06510(3) 0.60046(3) 0.474043(18) 0.02031(9) Uani 1 1 d . . .
Ru3 Ru -0.25008(3) 0.50693(3) 0.55472(2) 0.02075(9) Uani 1 1 d . . .
H1 H -0.102(4) 0.573(4) 0.568(3) 0.045(14) Uiso 1 1 d . . .
O1 O -0.2445(4) 0.1559(3) 0.4901(2) 0.0579(11) Uani 1 1 d . . .
O2 O 0.0298(3) 0.3422(3) 0.59401(18) 0.0320(7) Uani 1 1 d . . .
O3 O 0.0679(3) 0.3018(3) 0.3376(2) 0.0545(10) Uani 1 1 d . . .
O4 O -0.2836(3) 0.4360(3) 0.3146(2) 0.0446(9) Uani 1 1 d . . .
O5 O 0.1826(3) 0.5734(3) 0.53030(19) 0.0340(7) Uani 1 1 d . . .
O6 O -0.0255(3) 0.6169(3) 0.29798(18) 0.0394(8) Uani 1 1 d . . .
O7 O -0.0524(3) 0.8477(3) 0.51157(19) 0.0364(8) Uani 1 1 d . . .
O8 O -0.3543(3) 0.6922(3) 0.6531(2) 0.0499(10) Uani 1 1 d . . .
O9 O -0.4666(3) 0.4051(3) 0.4891(2) 0.0417(9) Uani 1 1 d . . .
O10 O -0.2124(3) 0.3451(3) 0.6947(2) 0.0434(9) Uani 1 1 d . . .
O11 O -0.3016(3) 0.6571(3) 0.41363(19) 0.0327(7) Uani 1 1 d . . .
N1 N 0.2279(3) 0.4522(3) 0.1982(2) 0.0273(8) Uani 1 1 d . . .
N2 N 0.3507(3) 0.5526(3) 0.2846(2) 0.0322(9) Uani 1 1 d . . .
N3 N 0.4054(3) 0.3805(3) 0.22277(19) 0.0268(8) Uani 1 1 d . . .
C1 C -0.2005(4) 0.2377(4) 0.4739(3) 0.0351(11) Uani 1 1 d . . .
C2 C -0.0266(3) 0.3582(3) 0.5402(3) 0.0258(9) Uani 1 1 d . . .
C3 C -0.0030(4) 0.3292(4) 0.3785(3) 0.0321(10) Uani 1 1 d . . .
C4 C -0.2251(4) 0.4163(4) 0.3657(3) 0.0294(10) Uani 1 1 d . . .
C5 C 0.0898(4) 0.5746(3) 0.5118(2) 0.0258(9) Uani 1 1 d . . .
C6 C -0.0394(3) 0.6102(4) 0.3644(3) 0.0271(9) Uani 1 1 d . . .
C7 C -0.0581(3) 0.7553(4) 0.4976(2) 0.0244(9) Uani 1 1 d . . .
C8 C -0.3160(4) 0.6215(4) 0.6156(3) 0.0316(10) Uani 1 1 d . . .
C9 C -0.3861(4) 0.4426(3) 0.5153(3) 0.0300(10) Uani 1 1 d . . .
C10 C -0.2224(3) 0.4046(4) 0.6427(3) 0.0278(9) Uani 1 1 d . . .
C11 C -0.2394(3) 0.6104(3) 0.4566(2) 0.0237(8) Uani 1 1 d . . .
C12 C 0.3010(4) 0.3701(4) 0.1976(2) 0.0271(9) Uani 1 1 d . . .
H12A H 0.2773 0.2996 0.1780 0.033 Uiso 1 1 calc R . .
C13 C 0.2655(4) 0.5636(4) 0.2245(3) 0.0323(11) Uani 1 1 d . . .
H13A H 0.2968 0.6057 0.1794 0.039 Uiso 1 1 calc R . .
H13B H 0.2001 0.6059 0.2454 0.039 Uiso 1 1 calc R . .
C14 C 0.4435(4) 0.4880(4) 0.2556(3) 0.0324(10) Uani 1 1 d . . .
H14A H 0.4976 0.4738 0.2988 0.039 Uiso 1 1 calc R . .
H14B H 0.4836 0.5309 0.2144 0.039 Uiso 1 1 calc R . .
C15 C 0.1134(4) 0.4400(5) 0.1653(3) 0.0411(12) Uani 1 1 d . . .
H15A H 0.1006 0.3619 0.1505 0.062 Uiso 1 1 calc R . .
H15B H 0.1059 0.4877 0.1189 0.062 Uiso 1 1 calc R . .
H15C H 0.0574 0.4624 0.2047 0.062 Uiso 1 1 calc R . .
C16 C 0.3039(5) 0.5090(5) 0.3575(3) 0.0499(14) Uani 1 1 d . . .
H16A H 0.2447 0.5595 0.3765 0.075 Uiso 1 1 calc R . .
H16B H 0.3641 0.5035 0.3969 0.075 Uiso 1 1 calc R . .
H16C H 0.2715 0.4348 0.3481 0.075 Uiso 1 1 calc R . .
C17 C 0.4866(4) 0.2889(4) 0.2167(3) 0.0350(11) Uani 1 1 d . . .
H17A H 0.4491 0.2232 0.1943 0.053 Uiso 1 1 calc R . .
H17B H 0.5157 0.2706 0.2689 0.053 Uiso 1 1 calc R . .
H17C H 0.5494 0.3114 0.1826 0.053 Uiso 1 1 calc R . .

loop_
_atom_site_aniso_label
_atom_site_aniso_U_11
_atom_site_aniso_U_22
_atom_site_aniso_U_33
_atom_site_aniso_U_23
_atom_site_aniso_U_13
_atom_site_aniso_U_12
Ru1 0.02158(16) 0.01704(16) 0.02352(16) -0.00109(13) -0.00310(13) 0.00045(12)
Ru2 0.02057(16) 0.01703(16) 0.02331(16) -0.00005(12) 0.00148(13) -0.00120(13)
Ru3 0.01913(16) 0.01858(16) 0.02454(16) 0.00282(13) 0.00143(13) 0.00089(12)
O1 0.053(2) 0.034(2) 0.086(3) 0.022(2) -0.026(2) -0.0190(18)
O2 0.0299(16) 0.0356(18) 0.0306(18) 0.0038(14) -0.0073(14) 0.0012(14)
O3 0.043(2) 0.070(3) 0.051(2) -0.0185(19) 0.013(2) 0.012(2)
O4 0.044(2) 0.050(2) 0.0394(19) -0.0008(17) -0.0209(17) 0.0067(17)
O5 0.0291(18) 0.0363(18) 0.0365(18) -0.0071(15) -0.0037(14) 0.0034(13)
O6 0.051(2) 0.042(2) 0.0254(17) -0.0007(15) 0.0059(15) -0.0083(17)
O7 0.044(2) 0.0214(17) 0.0443(19) -0.0059(14) 0.0000(16) -0.0026(14)
O8 0.046(2) 0.047(2) 0.057(2) -0.0190(19) 0.0071(19) 0.0148(17)
O9 0.0299(17) 0.0285(17) 0.067(2) -0.0008(17) -0.0115(16) -0.0084(14)
O10 0.046(2) 0.043(2) 0.0406(19) 0.0209(18) 0.0006(16) 0.0007(17)
O11 0.0282(16) 0.0305(17) 0.0393(18) 0.0122(15) -0.0046(14) 0.0046(14)
N1 0.026(2) 0.031(2) 0.0249(18) -0.0028(16) -0.0006(15) -0.0007(15)
N2 0.030(2) 0.031(2) 0.035(2) -0.0058(17) -0.0002(16) -0.0052(17)
N3 0.029(2) 0.0249(19) 0.0266(18) 0.0025(15) -0.0010(14) 0.0020(16)
C1 0.030(2) 0.027(2) 0.047(3) 0.001(2) -0.012(2) 0.0013(19)
C2 0.025(2) 0.020(2) 0.032(3) -0.0011(18) 0.0029(18) -0.0019(16)
C3 0.034(3) 0.030(2) 0.032(3) -0.004(2) -0.007(2) 0.002(2)
C4 0.032(2) 0.023(2) 0.033(2) -0.0047(19) -0.003(2) 0.0017(18)
C5 0.030(3) 0.023(2) 0.024(2) -0.0048(17) 0.0029(17) 0.0012(17)
C6 0.023(2) 0.022(2) 0.036(2) -0.0016(19) -0.0007(17) -0.0014(17)
C7 0.020(2) 0.026(2) 0.028(2) 0.0017(17) 0.0011(17) -0.0022(18)
C8 0.024(2) 0.034(3) 0.036(2) 0.004(2) 0.0003(19) 0.000(2)
C9 0.030(2) 0.019(2) 0.041(3) 0.0051(19) 0.007(2) 0.0033(18)
C10 0.022(2) 0.028(2) 0.033(2) -0.002(2) 0.0019(17) -0.0003(18)
C11 0.0260(19) 0.0176(19) 0.028(2) -0.0008(18) 0.0025(18) -0.0012(16)
C12 0.031(2) 0.030(2) 0.0195(19) -0.0019(19) -0.0005(17) 0.000(2)
C13 0.031(3) 0.026(2) 0.040(3) -0.0006(19) 0.001(2) 0.000(2)
C14 0.025(2) 0.032(2) 0.041(3) 0.002(2) -0.003(2) -0.005(2)
C15 0.028(2) 0.054(3) 0.042(3) -0.013(2) -0.007(2) 0.001(2)
C16 0.055(3) 0.066(4) 0.028(3) -0.013(3) 0.002(2) -0.013(3)
C17 0.030(2) 0.039(3) 0.037(3) 0.007(2) 0.003(2) 0.007(2)

loop_
_geom_bond_atom_site_label_1
_geom_bond_atom_site_label_2
_geom_bond_distance
_geom_bond_site_symmetry_2
_geom_bond_publ_flag
Ru1 C1 1.910(5) . ?
Ru1 C2 1.918(4) . ?
Ru1 C3 1.924(5) . ?
Ru1 C4 1.951(4) . ?
Ru1 Ru2 2.8368(4) . ?
Ru1 Ru3 2.8450(5) . ?
Ru2 C6 1.896(4) . ?
Ru2 C7 1.897(4) . ?
Ru2 C5 1.965(4) . ?
Ru2 C11 2.084(4) . ?
Ru2 Ru3 2.8144(4) . ?
Ru3 C8 1.888(5) . ?
Ru3 C9 1.905(5) . ?
Ru3 C10 1.963(4) . ?
Ru3 C11 2.085(4) . ?
O1 C1 1.142(5) . ?
O2 C2 1.149(5) . ?
O3 C3 1.138(6) . ?
O4 C4 1.137(5) . ?
O5 C5 1.141(5) . ?
O6 C6 1.147(5) . ?
O7 C7 1.133(5) . ?
O8 C8 1.153(5) . ?
O9 C9 1.142(6) . ?
O10 C10 1.143(5) . ?
O11 C11 1.178(5) . ?
N1 C12 1.308(6) . ?
N1 C15 1.472(6) . ?
N1 C13 1.476(6) . ?
N2 C14 1.430(6) . ?
N2 C13 1.442(6) . ?
N2 C16 1.457(6) . ?
N3 C12 1.312(5) . ?
N3 C17 1.460(6) . ?
N3 C14 1.473(5) . ?
